data_7703008
loop_
_publ_author_name
'Xu, Hui'
'Liu, Xing-Man'
'Su, Tan'
'Chen, Wei-Chao'
'Su, Zhong-Min'

_publ_section_title
;
 Two Ni/Co-substituted sandwich-type germanomolybdates based on an
 unprecedented trivacant polyanion
 [\a-GeMo<sub>10</sub>O<sub>36</sub>]<sup>8</sup>.
;
_journal_issue 4
_journal_name_full 'Dalton transactions (Cambridge, England : 2003)'
_journal_page_first 977
_journal_page_last 982
_journal_paper_doi 10.1039/c9dt04433g
_journal_volume 49
_journal_year 2020
_chemical_formula_moiety 'Co4 Ge2 H4 Mo20 O74, C12 H36 Co3 N24 O6, 11(H2 O)'
_chemical_formula_sum 'C12 H62 Co7 Ge2 Mo20 N24 O91'
_chemical_formula_weight 4475.39
_space_group_crystal_system triclinic
_space_group_IT_number 2
_space_group_name_Hall '-P 1'
_space_group_name_H-M_alt 'P -1'
_atom_sites_solution_hydrogens mixed
_audit_creation_date 2019-10-21
_audit_creation_method
;
Olex2 1.2
(compiled 2018.05.29 svn.r3508 for OlexSys, GUI svn.r5506)
;
_audit_update_record
;
2019-10-28 deposited with the CCDC.	2019-12-17 downloaded from the CCDC.
;
_cell_angle_alpha 110.550(4)
_cell_angle_beta 98.559(4)
_cell_angle_gamma 112.651(4)
_cell_formula_units_Z 1
_cell_length_a 13.9114(12)
_cell_length_b 14.1874(12)
_cell_length_c 14.6356(13)
_cell_measurement_reflns_used 9922
_cell_measurement_temperature 173(2)
_cell_measurement_theta_max 66.767
_cell_measurement_theta_min 3.414
_cell_volume 2357.5(4)
_computing_cell_refinement 'SAINT V8.38A (?, 2016)'
_computing_data_collection 'APEX3 Ver. 2016.5-0 (Bruker-AXS, 2016)'
_computing_data_reduction 'SAINT V8.38A (?, 2016)'
_computing_molecular_graphics 'Olex2 (Dolomanov et al., 2009)'
_computing_publication_material 'Olex2 (Dolomanov et al., 2009)'
_computing_structure_refinement 'ShelXL (Sheldrick, 2015)'
_computing_structure_solution 'ShelXT (Sheldrick, 2015)'
_diffrn_ambient_temperature 173.0
_diffrn_detector_area_resol_mean 7.9
_diffrn_detector_type 'Bruker APEX II'
_diffrn_measured_fraction_theta_full 0.989
_diffrn_measured_fraction_theta_max 0.989
_diffrn_measurement_device 'three-circle diffractometer'
_diffrn_measurement_device_type 'CCD area detector'
_diffrn_measurement_method 'phi and omega scans'
_diffrn_radiation_monochromator graphite
_diffrn_radiation_type CuK\a
_diffrn_radiation_wavelength 1.54178
_diffrn_reflns_av_R_equivalents 0.0455
_diffrn_reflns_av_unetI/netI 0.0418
_diffrn_reflns_Laue_measured_fraction_full 0.989
_diffrn_reflns_Laue_measured_fraction_max 0.989
_diffrn_reflns_limit_h_max 16
_diffrn_reflns_limit_h_min -16
_diffrn_reflns_limit_k_max 16
_diffrn_reflns_limit_k_min -16
_diffrn_reflns_limit_l_max 17
_diffrn_reflns_limit_l_min -17
_diffrn_reflns_number 31585
_diffrn_reflns_point_group_measured_fraction_full 0.989
_diffrn_reflns_point_group_measured_fraction_max 0.989
_diffrn_reflns_theta_full 66.853
_diffrn_reflns_theta_max 66.853
_diffrn_reflns_theta_min 3.415
_exptl_absorpt_coefficient_mu 32.285
_exptl_absorpt_correction_T_max 0.002
_exptl_absorpt_correction_T_min 0.001
_exptl_absorpt_correction_type multi-scan
_exptl_absorpt_process_details
;
SADABS-2016/2 (Krause et al., 2015) was used for absorption correction.
;
_exptl_crystal_colour 'orange yellow'
_exptl_crystal_colour_primary 'orange yellow'
_exptl_crystal_density_diffrn 3.152
_exptl_crystal_density_method 'not measured'
_exptl_crystal_description block
_exptl_crystal_F_000 2123
_exptl_crystal_size_max 0.24
_exptl_crystal_size_mid 0.22
_exptl_crystal_size_min 0.2
_refine_diff_density_max 0.770
_refine_diff_density_min -1.077
_refine_diff_density_rms 0.196
_refine_ls_extinction_method none
_refine_ls_goodness_of_fit_ref 1.050
_refine_ls_hydrogen_treatment constr
_refine_ls_matrix_type full
_refine_ls_number_parameters 732
_refine_ls_number_reflns 8291
_refine_ls_number_restraints 18
_refine_ls_restrained_S_all 1.053
_refine_ls_R_factor_all 0.0405
_refine_ls_R_factor_gt 0.0310
_refine_ls_shift/su_max 0.001
_refine_ls_shift/su_mean 0.000
_refine_ls_structure_factor_coef Fsqd
_refine_ls_weighting_details 'w=1/[\s^2^(Fo^2^)+(0.0253P)^2^+9.8766P] where P=(Fo^2^+2Fc^2^)/3'
_refine_ls_weighting_scheme calc
_refine_ls_wR_factor_gt 0.0675
_refine_ls_wR_factor_ref 0.0716
_reflns_Friedel_coverage 0.000
_reflns_number_gt 7085
_reflns_number_total 8380
_reflns_threshold_expression 'I > 2\s(I)'
_cod_data_source_file c9dt04433g2.cif
_cod_data_source_block 1_CCDC1
_cod_depositor_comments 'Adding full bibliography for 7703007--7703008.cif.'
_cod_database_code 7703008
_shelx_shelxl_version_number 2018/3
_shelx_space_group_comment
;
The symmetry employed for this shelxl refinement is uniquely defined
by the following loop, which should always be used as a source of
symmetry information in preference to the above space-group names.
They are only intended as comments.
;
_olex2_refinement_description
;
1. Fixed Uiso
 At 1.2 times of:
  All C(H) groups, All N(H,H) groups
 At 1.5 times of:
  All O(H,H) groups
2. Uiso/Uaniso restraints and constraints
Uanis(O10W) \\sim Ueq, Uanis(N4) \\sim Ueq: with sigma of 0.005 and sigma for
terminal atoms of 0.01
Uanis(O36) \\sim Ueq: with sigma of 0.001 and sigma for terminal atoms of 0.002
3. Others
 Sof(O7WA)=Sof(H7WC)=Sof(H7WD)=1-FVAR(1)
 Sof(O7W)=Sof(H7WA)=Sof(H7WB)=FVAR(1)
 Sof(O9WA)=Sof(H9WC)=Sof(H9WD)=1-FVAR(2)
 Sof(O9W)=Sof(H9WA)=Sof(H9WB)=FVAR(2)
 Fixed Sof: O10W(0.5) H10A(0.5) H10B(0.5)
4.a Riding coordinates:
 O1W(H1WA,H1WB), O5W(H5WA,H5WB), O6W(H6WA,H6WB), O7W(H7WA,H7WB), O7WA(H7WC,
 H7WD), O8W(H8WA,H8WB), O9W(H9WA,H9WB), O9WA(H9WC,H9WD), O10W(H10A,H10B)
4.b Rotating group:
 O2W(H2WA,H2WB), O3W(H3WA,H3WB), O4W(H4WA,H4WB)
4.c Aromatic/amide H refined with riding coordinates:
 C3(H3), C5(H5), C1(H1), C2(H2), C4(H4), C6(H6)
4.d X=CH2 refined with riding coordinates:
 N4(H4A,H4B), N8(H8A,H8B), N12(H12A,H12B)
;
_olex2_submission_special_instructions 'No special instructions were received'

loop_
_space_group_symop_operation_xyz
'x, y, z'
'-x, -y, -z'

loop_
_atom_site_label
_atom_site_type_symbol
_atom_site_fract_x
_atom_site_fract_y
_atom_site_fract_z
_atom_site_U_iso_or_equiv
_atom_site_adp_type
_atom_site_occupancy
_atom_site_site_symmetry_order
_atom_site_calc_flag
_atom_site_refinement_flags_posn
_atom_site_refinement_flags_adp
_atom_site_refinement_flags_occupancy
_atom_site_disorder_assembly
_atom_site_disorder_group
Mo1 Mo 0.31728(4) -0.80508(4) 0.14492(3) 0.00870(10) Uani 1 1 d . . . . .
Mo2 Mo 0.59903(4) -0.66650(4) 0.48872(3) 0.00956(10) Uani 1 1 d . . . . .
Mo3 Mo 0.50012(4) -0.70500(3) 0.03584(3) 0.00806(10) Uani 1 1 d . . . . .
Mo4 Mo 0.77857(4) -0.70247(4) 0.10975(3) 0.00866(10) Uani 1 1 d . . . . .
Mo5 Mo 0.54345(4) -0.55191(4) 0.30476(3) 0.00941(10) Uani 1 1 d . . . . .
Mo6 Mo 0.82448(4) -0.79990(4) 0.27989(3) 0.00961(10) Uani 1 1 d . . . . .
Mo7 Mo 0.81704(4) -0.54993(4) 0.37680(3) 0.00976(10) Uani 1 1 d . . . . .
Mo8 Mo 0.61202(4) -0.91502(4) 0.38839(3) 0.00975(10) Uani 1 1 d . . . . .
Mo9 Mo 0.37302(4) -0.91801(4) 0.32603(3) 0.00950(10) Uani 1 1 d . . . . .
Mo10 Mo 0.73318(4) -0.48204(4) 0.19860(4) 0.01219(11) Uani 1 1 d . . . . .
Ge1 Ge 0.56582(5) -0.81233(5) 0.20750(5) 0.00577(13) Uani 1 1 d . . . . .
Co1 Co 0.43426(8) -1.09448(7) 0.12609(7) 0.0102(2) Uani 1 1 d . . . . .
Co2 Co 0.61620(7) -0.99871(7) 0.03170(7) 0.00890(19) Uani 1 1 d . . . . .
O1 O 0.4722(3) -0.8483(3) -0.0416(3) 0.0136(9) Uani 1 1 d . . . . .
O1W O 0.3523(4) -1.2438(3) 0.1377(3) 0.0214(10) Uani 1 1 d . . . . .
H1WA H 0.367261 -1.229705 0.201338 0.032 Uiso 1 1 d R . . . .
H1WB H 0.293311 -1.299835 0.097678 0.032 Uiso 1 1 d R . . . .
O2 O 0.6565(3) -0.6638(3) 0.0925(3) 0.0120(8) Uani 1 1 d . . . . .
O3 O 0.5719(3) -0.5379(3) 0.1692(3) 0.0131(8) Uani 1 1 d . . . . .
O4 O 0.6834(3) -0.8467(3) 0.0171(3) 0.0117(8) Uani 1 1 d . . . . .
O5 O 0.3950(3) -0.6278(3) 0.2402(3) 0.0136(9) Uani 1 1 d . . . . .
O6 O 0.4554(3) -0.7598(3) 0.4602(3) 0.0134(8) Uani 1 1 d . . . . .
O7 O 0.8986(3) -0.6236(3) 0.3720(3) 0.0141(9) Uani 1 1 d . . . . .
O8 O 0.6897(3) -0.5388(3) 0.3126(3) 0.0134(9) Uani 1 1 d . . . . .
O9 O 0.5116(3) -0.9489(3) 0.1038(3) 0.0079(8) Uani 1 1 d . . . . .
O10 O 0.6541(3) -0.7584(3) 0.5098(3) 0.0112(8) Uani 1 1 d . . . . .
O11 O 0.8383(3) -0.5348(3) 0.2378(3) 0.0135(9) Uani 1 1 d . . . . .
O12 O 0.9401(3) -0.8067(4) 0.3200(3) 0.0214(10) Uani 1 1 d . . . . .
O13 O 0.3638(3) -0.7320(3) 0.0462(3) 0.0132(8) Uani 1 1 d . . . . .
O14 O 0.5462(3) -0.8207(3) 0.3203(3) 0.0084(8) Uani 1 1 d . . . . .
O15 O 0.7411(3) -0.9304(3) 0.1681(3) 0.0147(9) Uani 1 1 d . . . . .
O16 O 0.3465(3) -1.0261(3) 0.2061(3) 0.0142(9) Uani 1 1 d . . . . .
O17 O 0.4985(3) -0.7389(3) 0.1792(3) 0.0077(8) Uani 1 1 d . . . . .
O18 O 0.3026(3) -0.9328(3) 0.0533(3) 0.0137(9) Uani 1 1 d . . . . .
O19 O 0.7518(3) -0.8267(3) 0.3717(3) 0.0135(8) Uani 1 1 d . . . . .
O20 O 0.8765(3) -0.7280(3) 0.1813(3) 0.0136(9) Uani 1 1 d . . . . .
O21 O 0.5505(3) -0.5949(3) 0.4070(3) 0.0157(9) Uani 1 1 d . . . . .
O22 O 0.5582(3) -1.0276(3) 0.2640(3) 0.0157(9) Uani 1 1 d . . . . .
O23 O 0.7413(3) -0.5919(3) 0.4580(3) 0.0141(9) Uani 1 1 d . . . . .
O24 O 0.3337(3) -0.8280(3) 0.2615(3) 0.0137(8) Uani 1 1 d . . . . .
O25 O 0.2577(3) -0.9698(4) 0.3570(3) 0.0205(10) Uani 1 1 d . . . . .
O26 O 0.5065(4) -0.6457(3) -0.0466(3) 0.0210(10) Uani 1 1 d . . . . .
O27 O 0.4668(3) -0.9519(3) 0.4034(3) 0.0120(8) Uani 1 1 d . . . . .
O28 O 0.8470(3) -0.6464(3) 0.0393(3) 0.0214(10) Uani 1 1 d . . . . .
O29 O 0.6370(3) -0.5673(3) 0.6106(3) 0.0178(9) Uani 1 1 d . . . . .
O30 O 0.1879(3) -0.8179(4) 0.1165(3) 0.0211(10) Uani 1 1 d . . . . .
O31 O 0.7879(4) -0.3460(3) 0.2924(3) 0.0211(10) Uani 1 1 d . . . . .
O32 O 0.5732(4) -0.4140(3) 0.3651(3) 0.0196(10) Uani 1 1 d . . . . .
O33 O 0.6594(3) -0.9632(3) 0.4657(3) 0.0172(9) Uani 1 1 d . . . . .
O34 O 0.7545(4) -0.4611(4) 0.0920(4) 0.0279(11) Uani 1 1 d . . . . .
O35 O 0.9107(3) -0.4113(3) 0.4535(3) 0.0200(10) Uani 1 1 d . . . . .
O36 O 0.7084(3) -0.7369(3) 0.2345(3) 0.0070(8) Uani 1 1 d . U . . .
Co3 Co 1.05557(8) 0.10760(8) 0.78985(7) 0.0164(2) Uani 1 1 d . . . . .
Co4 Co 1.000000 0.000000 0.500000 0.0107(3) Uani 1 2 d S T P . .
O2W O 0.9339(5) 0.1017(5) 0.8638(4) 0.0418(14) Uani 1 1 d . . . . .
H2WA H 0.878900 0.097557 0.826443 0.063 Uiso 1 1 d GR . . . .
H2WB H 0.964740 0.136486 0.930293 0.063 Uiso 1 1 d GR . . . .
O3W O 1.1158(4) 0.0393(4) 0.8799(4) 0.0328(12) Uani 1 1 d . . . . .
H3WA H 1.145516 0.088748 0.945505 0.049 Uiso 1 1 d GR . . . .
H3WB H 1.171319 0.029951 0.864836 0.049 Uiso 1 1 d GR . . . .
O4W O 1.1640(5) 0.2630(4) 0.9196(4) 0.0446(15) Uani 1 1 d . . . . .
H4WA H 1.135403 0.309110 0.933261 0.067 Uiso 1 1 d GR . . . .
H4WB H 1.221734 0.299542 0.905730 0.067 Uiso 1 1 d GR . . . .
N3 N 0.8197(4) -0.2348(4) 0.6063(4) 0.0135(11) Uani 1 1 d . . . . .
N10 N 0.9704(4) 0.1330(4) 0.5956(4) 0.0162(11) Uani 1 1 d . . . . .
N5 N 0.8436(4) -0.0764(4) 0.3878(4) 0.0150(11) Uani 1 1 d . . . . .
N2 N 0.9258(4) -0.1024(4) 0.5737(4) 0.0133(10) Uani 1 1 d . . . . .
N9 N 0.9892(4) 0.1729(4) 0.7006(4) 0.0168(11) Uani 1 1 d . . . . .
N7 N 0.6669(4) -0.1799(4) 0.3171(4) 0.0198(12) Uani 1 1 d . . . . .
N6 N 0.8184(4) -0.1231(4) 0.2810(4) 0.0174(11) Uani 1 1 d . . . . .
N1 N 0.9460(4) -0.0580(4) 0.6788(4) 0.0111(10) Uani 1 1 d . . . . .
N11 N 0.9288(4) 0.2708(4) 0.6471(5) 0.0238(13) Uani 1 1 d . . . . .
N4 N 0.7386(5) -0.3413(4) 0.5920(5) 0.0332(15) Uani 1 1 d . U . . .
H4A H 0.703303 -0.398532 0.529539 0.040 Uiso 1 1 calc R . . . .
H4B H 0.723406 -0.350410 0.645508 0.040 Uiso 1 1 calc R . . . .
N8 N 0.5539(4) -0.2379(5) 0.3054(5) 0.0309(14) Uani 1 1 d . . . . .
H8A H 0.504657 -0.283204 0.243252 0.037 Uiso 1 1 calc R . . . .
H8B H 0.532773 -0.228497 0.360298 0.037 Uiso 1 1 calc R . . . .
N12 N 0.8964(5) 0.3543(5) 0.6506(6) 0.0360(16) Uani 1 1 d . . . . .
H12A H 0.897291 0.400978 0.709630 0.043 Uiso 1 1 calc R . . . .
H12B H 0.875315 0.359720 0.593752 0.043 Uiso 1 1 calc R . . . .
C3 C 0.7508(5) -0.1115(5) 0.4060(5) 0.0211(14) Uani 1 1 d . . . . .
H3 H 0.743631 -0.091580 0.472835 0.025 Uiso 1 1 calc R . . . .
C5 C 0.9624(5) 0.2546(5) 0.7284(5) 0.0231(15) Uani 1 1 d . . . . .
H5 H 0.966076 0.296790 0.796727 0.028 Uiso 1 1 calc R . . . .
C1 C 0.8816(5) -0.1403(5) 0.6960(5) 0.0149(13) Uani 1 1 d . . . . .
H1 H 0.878896 -0.134261 0.762207 0.018 Uiso 1 1 calc R . . . .
C2 C 0.8499(5) -0.2105(5) 0.5315(5) 0.0168(13) Uani 1 1 d . . . . .
H2 H 0.821556 -0.262323 0.460130 0.020 Uiso 1 1 calc R . . . .
C4 C 0.7115(5) -0.1853(5) 0.2417(5) 0.0256(15) Uani 1 1 d . . . . .
H4 H 0.671075 -0.228341 0.169940 0.031 Uiso 1 1 calc R . . . .
C6 C 0.9351(5) 0.1937(5) 0.5651(5) 0.0194(14) Uani 1 1 d . . . . .
H6 H 0.916819 0.184973 0.496383 0.023 Uiso 1 1 calc R . . . .
O5W O 0.6493(6) 0.1912(5) 0.6740(4) 0.065(2) Uani 1 1 d . . . . .
H5WA H 0.682024 0.229114 0.646781 0.098 Uiso 1 1 d R . . . .
H5WB H 0.651454 0.132054 0.626611 0.098 Uiso 1 1 d R . . . .
O6W O 0.3673(6) -0.4801(6) 0.1405(6) 0.073(2) Uani 1 1 d . . . . .
H6WA H 0.304172 -0.493280 0.146505 0.110 Uiso 1 1 d R . . . .
H6WB H 0.381262 -0.514600 0.172925 0.110 Uiso 1 1 d R . . . .
O7W O 0.9681(9) 0.1407(11) 1.0617(8) 0.032(4) Uani 0.49(2) 1 d . . . A 1
H7WA H 0.942130 0.087424 1.068030 0.048 Uiso 0.49(2) 1 d R . . A 1
H7WB H 1.036360 0.177854 1.093300 0.048 Uiso 0.49(2) 1 d R . . A 1
O7WA O 1.0190(14) 0.239(2) 1.0695(10) 0.083(9) Uani 0.51(2) 1 d . . . A 2
H7WC H 0.973795 0.227842 1.102516 0.124 Uiso 0.51(2) 1 d R . . A 2
H7WD H 1.076045 0.232352 1.095906 0.124 Uiso 0.51(2) 1 d R . . A 2
O8W O 0.8854(6) -0.4156(8) 0.6916(9) 0.136(5) Uani 1 1 d . . . . .
H8WA H 0.953918 -0.392089 0.700869 0.204 Uiso 1 1 d R . . . .
H8WB H 0.849628 -0.464029 0.626559 0.204 Uiso 1 1 d R . . . .
O9W O 0.828(3) 0.478(2) 0.832(3) 0.089(10) Uani 0.48(7) 1 d . . . B 1
H9WA H 0.872783 0.549844 0.851899 0.133 Uiso 0.48(7) 1 d R . . B 1
H9WB H 0.852613 0.463724 0.881129 0.133 Uiso 0.48(7) 1 d R . . B 1
O9WA O 0.843(4) 0.543(10) 0.862(6) 0.26(3) Uani 0.52(7) 1 d . . . B 2
H9WC H 0.877567 0.504091 0.866159 0.396 Uiso 0.52(7) 1 d R . . B 2
H9WD H 0.863127 0.567881 0.818319 0.396 Uiso 0.52(7) 1 d R . . B 2
O10W O 0.9964(17) 0.4413(15) 0.9490(14) 0.125(7) Uani 0.5 1 d . U . C -1
H10A H 0.937376 0.437445 0.914319 0.187 Uiso 0.5 1 d R . . C -1
H10B H 0.980296 0.429065 1.000369 0.187 Uiso 0.5 1 d R . . C -1

loop_
_atom_site_aniso_label
_atom_site_aniso_U_11
_atom_site_aniso_U_22
_atom_site_aniso_U_33
_atom_site_aniso_U_23
_atom_site_aniso_U_13
_atom_site_aniso_U_12
Mo1 0.0080(2) 0.0090(2) 0.0095(2) 0.00320(17) 0.00390(18) 0.00473(17)
Mo2 0.0119(2) 0.0078(2) 0.0088(2) 0.00256(17) 0.00524(18) 0.00489(18)
Mo3 0.0105(2) 0.0060(2) 0.0077(2) 0.00275(17) 0.00367(18) 0.00392(17)
Mo4 0.0077(2) 0.0066(2) 0.0093(2) 0.00241(17) 0.00456(18) 0.00154(17)
Mo5 0.0121(2) 0.0064(2) 0.0099(2) 0.00239(17) 0.00464(18) 0.00535(18)
Mo6 0.0082(2) 0.0103(2) 0.0100(2) 0.00318(18) 0.00311(18) 0.00523(18)
Mo7 0.0082(2) 0.0072(2) 0.0097(2) 0.00153(17) 0.00276(18) 0.00182(17)
Mo8 0.0122(2) 0.0094(2) 0.0096(2) 0.00438(18) 0.00407(18) 0.00656(18)
Mo9 0.0086(2) 0.0094(2) 0.0106(2) 0.00414(18) 0.00575(18) 0.00369(18)
Mo10 0.0154(2) 0.0048(2) 0.0131(2) 0.00359(18) 0.00565(19) 0.00171(18)
Ge1 0.0062(3) 0.0043(3) 0.0066(3) 0.0018(2) 0.0032(2) 0.0025(2)
Co1 0.0128(5) 0.0073(4) 0.0095(5) 0.0032(4) 0.0054(4) 0.0037(4)
Co2 0.0096(4) 0.0073(4) 0.0094(5) 0.0026(4) 0.0042(4) 0.0042(4)
O1 0.017(2) 0.0109(19) 0.011(2) 0.0040(16) 0.0075(17) 0.0058(17)
O1W 0.026(2) 0.016(2) 0.016(2) 0.0077(18) 0.0063(19) 0.0044(19)
O2 0.014(2) 0.0074(18) 0.012(2) 0.0019(16) 0.0053(17) 0.0036(16)
O3 0.018(2) 0.0081(19) 0.015(2) 0.0053(16) 0.0066(17) 0.0071(17)
O4 0.015(2) 0.0078(18) 0.012(2) 0.0042(16) 0.0076(17) 0.0048(16)
O5 0.015(2) 0.013(2) 0.018(2) 0.0061(17) 0.0086(18) 0.0112(17)
O6 0.016(2) 0.014(2) 0.012(2) 0.0050(17) 0.0082(17) 0.0071(17)
O7 0.0068(19) 0.018(2) 0.014(2) 0.0061(17) 0.0011(16) 0.0049(16)
O8 0.016(2) 0.0071(19) 0.012(2) 0.0008(16) 0.0064(17) 0.0032(16)
O9 0.0109(19) 0.0079(18) 0.0078(19) 0.0034(15) 0.0050(16) 0.0065(15)
O10 0.016(2) 0.0131(19) 0.009(2) 0.0070(16) 0.0061(17) 0.0084(17)
O11 0.012(2) 0.0084(19) 0.015(2) 0.0027(16) 0.0060(17) 0.0019(16)
O12 0.016(2) 0.021(2) 0.026(3) 0.0074(19) 0.0060(19) 0.0106(19)
O13 0.016(2) 0.013(2) 0.014(2) 0.0076(17) 0.0058(17) 0.0082(17)
O14 0.0080(18) 0.0101(18) 0.009(2) 0.0053(15) 0.0048(16) 0.0050(15)
O15 0.015(2) 0.013(2) 0.012(2) 0.0031(17) 0.0029(17) 0.0059(17)
O16 0.014(2) 0.0098(19) 0.015(2) 0.0031(16) 0.0045(17) 0.0047(16)
O17 0.0080(18) 0.0078(18) 0.009(2) 0.0032(15) 0.0049(15) 0.0047(15)
O18 0.014(2) 0.014(2) 0.015(2) 0.0057(17) 0.0082(17) 0.0066(17)
O19 0.014(2) 0.014(2) 0.015(2) 0.0068(17) 0.0070(17) 0.0085(17)
O20 0.0101(19) 0.014(2) 0.016(2) 0.0050(17) 0.0087(17) 0.0046(16)
O21 0.018(2) 0.014(2) 0.016(2) 0.0059(17) 0.0066(18) 0.0085(17)
O22 0.019(2) 0.016(2) 0.014(2) 0.0066(17) 0.0060(18) 0.0102(18)
O23 0.015(2) 0.0108(19) 0.017(2) 0.0076(17) 0.0056(18) 0.0057(17)
O24 0.013(2) 0.013(2) 0.015(2) 0.0057(17) 0.0051(17) 0.0065(17)
O25 0.015(2) 0.026(2) 0.024(3) 0.014(2) 0.0095(19) 0.0086(19)
O26 0.027(2) 0.016(2) 0.019(2) 0.0103(18) 0.009(2) 0.0068(19)
O27 0.018(2) 0.0125(19) 0.011(2) 0.0089(16) 0.0084(17) 0.0082(17)
O28 0.019(2) 0.020(2) 0.024(3) 0.0128(19) 0.012(2) 0.0039(18)
O29 0.019(2) 0.017(2) 0.013(2) 0.0022(17) 0.0064(18) 0.0077(18)
O30 0.018(2) 0.028(2) 0.023(2) 0.012(2) 0.0090(19) 0.016(2)
O31 0.022(2) 0.011(2) 0.023(2) 0.0053(18) 0.009(2) 0.0023(18)
O32 0.026(2) 0.010(2) 0.024(2) 0.0063(18) 0.010(2) 0.0100(18)
O33 0.021(2) 0.024(2) 0.016(2) 0.0137(18) 0.0077(18) 0.0145(19)
O34 0.040(3) 0.015(2) 0.027(3) 0.011(2) 0.016(2) 0.007(2)
O35 0.016(2) 0.013(2) 0.022(2) 0.0047(18) 0.0039(19) 0.0018(17)
O36 0.0057(11) 0.0074(11) 0.0071(11) 0.0022(8) 0.0041(8) 0.0026(8)
Co3 0.0198(5) 0.0107(5) 0.0094(5) 0.0023(4) 0.0022(4) 0.0013(4)
Co4 0.0106(6) 0.0102(6) 0.0082(7) 0.0035(5) 0.0018(5) 0.0032(5)
O2W 0.043(3) 0.055(4) 0.021(3) 0.010(3) 0.014(2) 0.023(3)
O3W 0.040(3) 0.034(3) 0.019(3) 0.010(2) 0.001(2) 0.019(2)
O4W 0.067(4) 0.013(2) 0.023(3) 0.006(2) 0.009(3) -0.006(2)
N3 0.013(2) 0.005(2) 0.018(3) 0.004(2) 0.006(2) 0.0005(19)
N10 0.013(3) 0.017(3) 0.012(3) 0.005(2) 0.001(2) 0.004(2)
N5 0.012(3) 0.015(2) 0.015(3) 0.007(2) 0.005(2) 0.004(2)
N2 0.018(3) 0.008(2) 0.009(3) 0.0033(19) 0.003(2) 0.003(2)
N9 0.019(3) 0.012(2) 0.016(3) 0.003(2) 0.007(2) 0.006(2)
N7 0.009(2) 0.021(3) 0.028(3) 0.014(2) 0.000(2) 0.004(2)
N6 0.014(3) 0.020(3) 0.015(3) 0.008(2) 0.002(2) 0.006(2)
N1 0.009(2) 0.014(2) 0.014(3) 0.008(2) 0.005(2) 0.006(2)
N11 0.020(3) 0.018(3) 0.036(4) 0.012(3) 0.009(3) 0.011(2)
N4 0.044(4) 0.008(2) 0.033(3) 0.007(2) 0.023(3) -0.003(2)
N8 0.008(3) 0.031(3) 0.042(4) 0.014(3) 0.004(3) 0.002(2)
N12 0.036(4) 0.027(3) 0.059(5) 0.018(3) 0.020(3) 0.027(3)
C3 0.022(3) 0.024(3) 0.028(4) 0.017(3) 0.009(3) 0.016(3)
C5 0.025(4) 0.017(3) 0.021(4) 0.002(3) 0.011(3) 0.008(3)
C1 0.020(3) 0.013(3) 0.014(3) 0.007(2) 0.007(3) 0.007(3)
C2 0.020(3) 0.018(3) 0.014(3) 0.007(3) 0.007(3) 0.010(3)
C4 0.021(3) 0.024(3) 0.017(4) 0.005(3) 0.000(3) 0.004(3)
C6 0.021(3) 0.023(3) 0.019(3) 0.012(3) 0.007(3) 0.013(3)
O5W 0.141(7) 0.033(3) 0.030(3) 0.020(3) 0.046(4) 0.037(4)
O6W 0.064(5) 0.079(5) 0.093(6) 0.060(5) 0.021(4) 0.031(4)
O7W 0.028(6) 0.043(8) 0.031(6) 0.016(5) 0.022(5) 0.018(5)
O7WA 0.079(12) 0.18(2) 0.053(9) 0.057(11) 0.042(8) 0.103(16)
O8W 0.042(5) 0.133(8) 0.209(12) 0.119(9) -0.003(6) -0.005(5)
O9W 0.092(18) 0.083(17) 0.106(18) 0.033(14) 0.062(14) 0.053(14)
O9WA 0.10(2) 0.46(9) 0.24(5) 0.26(6) 0.06(3) 0.04(5)
O10W 0.132(10) 0.106(10) 0.111(10) 0.052(7) 0.085(8) 0.013(7)

loop_
_atom_type_symbol
_atom_type_description
_atom_type_scat_dispersion_real
_atom_type_scat_dispersion_imag
_atom_type_scat_source
C C 0.0181 0.0091 'International Tables Vol C Tables 4.2.6.8 and 6.1.1.4'
H H 0.0000 0.0000 'International Tables Vol C Tables 4.2.6.8 and 6.1.1.4'
Co Co -2.3653 3.6143 'International Tables Vol C Tables 4.2.6.8 and 6.1.1.4'
Ge Ge -1.0885 0.8855 'International Tables Vol C Tables 4.2.6.8 and 6.1.1.4'
Mo Mo -0.0483 2.7339 'International Tables Vol C Tables 4.2.6.8 and 6.1.1.4'
N N 0.0311 0.0180 'International Tables Vol C Tables 4.2.6.8 and 6.1.1.4'
O O 0.0492 0.0322 'International Tables Vol C Tables 4.2.6.8 and 6.1.1.4'

loop_
_geom_angle_atom_site_label_1
_geom_angle_atom_site_label_2
_geom_angle_atom_site_label_3
_geom_angle
_geom_angle_site_symmetry_1
_geom_angle_site_symmetry_3
O5 Mo1 O17 72.01(13) . .
O13 Mo1 O5 75.58(15) . .
O13 Mo1 O17 72.22(14) . .
O18 Mo1 O5 156.28(16) . .
O18 Mo1 O13 88.23(16) . .
O18 Mo1 O17 86.72(16) . .
O18 Mo1 O24 100.39(18) . .
O24 Mo1 O5 89.21(16) . .
O24 Mo1 O13 157.31(16) . .
O24 Mo1 O17 87.24(16) . .
O30 Mo1 O5 94.26(18) . .
O30 Mo1 O13 94.41(19) . .
O30 Mo1 O17 162.61(17) . .
O30 Mo1 O18 104.32(19) . .
O30 Mo1 O24 103.57(19) . .
O6 Mo2 O10 97.94(17) . .
O6 Mo2 O14 75.48(14) . .
O6 Mo2 O21 87.83(17) . .
O6 Mo2 O23 157.01(17) . .
O10 Mo2 O14 73.90(15) . .
O10 Mo2 O21 154.64(16) . .
O10 Mo2 O23 85.16(16) . .
O21 Mo2 O14 83.83(14) . .
O21 Mo2 O23 80.39(16) . .
O23 Mo2 O14 83.64(14) . .
O29 Mo2 O6 103.61(18) . .
O29 Mo2 O10 101.13(19) . .
O29 Mo2 O14 174.65(17) . .
O29 Mo2 O21 101.45(18) . .
O29 Mo2 O23 98.06(18) . .
O1 Mo3 O2 89.05(16) . .
O1 Mo3 O3 159.38(17) . .
O1 Mo3 O13 99.75(17) . .
O1 Mo3 O17 90.78(15) . .
O2 Mo3 O3 74.97(15) . .
O2 Mo3 O17 79.29(14) . .
O3 Mo3 O17 73.72(13) . .
O13 Mo3 O2 152.87(17) . .
O13 Mo3 O3 89.48(16) . .
O13 Mo3 O17 75.01(15) . .
O26 Mo3 O1 104.60(19) . .
O26 Mo3 O2 101.34(19) . .
O26 Mo3 O3 91.48(17) . .
O26 Mo3 O13 101.1(2) . .
O26 Mo3 O17 164.60(16) . .
O2 Mo4 O11 74.52(15) . .
O2 Mo4 O36 79.36(15) . .
O4 Mo4 O2 88.39(16) . .
O4 Mo4 O11 158.26(16) . .
O4 Mo4 O20 99.42(17) . .
O4 Mo4 O36 89.44(15) . .
O11 Mo4 O36 74.49(13) . .
O20 Mo4 O2 153.21(16) . .
O20 Mo4 O11 90.65(16) . .
O20 Mo4 O36 75.16(15) . .
O28 Mo4 O2 99.52(19) . .
O28 Mo4 O4 103.44(19) . .
O28 Mo4 O11 92.74(17) . .
O28 Mo4 O20 103.44(19) . .
O28 Mo4 O36 167.06(17) . .
O3 Mo5 O17 72.71(13) . .
O5 Mo5 O3 91.09(17) . .
O5 Mo5 O8 150.56(16) . .
O5 Mo5 O17 72.84(14) . .
O8 Mo5 O3 74.07(16) . .
O8 Mo5 O17 78.44(14) . .
O21 Mo5 O3 156.75(16) . .
O21 Mo5 O5 99.94(18) . .
O21 Mo5 O8 86.72(17) . .
O21 Mo5 O17 90.96(15) . .
O32 Mo5 O3 92.52(18) . .
O32 Mo5 O5 104.31(19) . .
O32 Mo5 O8 101.67(18) . .
O32 Mo5 O17 164.72(18) . .
O32 Mo5 O21 104.32(19) . .
O7 Mo6 O20 75.37(15) . .
O7 Mo6 O36 71.87(14) . .
O12 Mo6 O7 93.05(18) . .
O12 Mo6 O15 104.17(19) . .
O12 Mo6 O19 103.2(2) . .
O12 Mo6 O20 95.91(19) . .
O12 Mo6 O36 162.14(17) . .
O15 Mo6 O7 156.73(17) . .
O15 Mo6 O19 100.07(18) . .
O15 Mo6 O20 87.22(17) . .
O15 Mo6 O36 88.17(16) . .
O19 Mo6 O7 90.88(16) . .
O19 Mo6 O20 157.03(16) . .
O19 Mo6 O36 86.92(15) . .
O20 Mo6 O36 71.47(14) . .
O7 Mo7 O8 150.36(16) . .
O7 Mo7 O11 91.68(17) . .
O7 Mo7 O36 73.09(15) . .
O8 Mo7 O11 73.15(15) . .
O8 Mo7 O36 78.06(14) . .
O11 Mo7 O36 72.72(13) . .
O23 Mo7 O7 100.80(18) . .
O23 Mo7 O8 86.47(17) . .
O23 Mo7 O11 156.25(16) . .
O23 Mo7 O36 91.53(15) . .
O35 Mo7 O7 103.38(19) . .
O35 Mo7 O8 102.53(18) . .
O35 Mo7 O11 92.24(18) . .
O35 Mo7 O23 104.24(19) . .
O35 Mo7 O36 164.23(17) . .
O10 Mo8 O14 72.68(14) . .
O19 Mo8 O10 83.62(15) . .
O19 Mo8 O14 85.07(15) . .
O22 Mo8 O10 160.91(17) . .
O22 Mo8 O14 88.24(16) . .
O22 Mo8 O19 94.85(17) . .
O22 Mo8 O27 93.00(17) . .
O27 Mo8 O10 82.05(15) . .
O27 Mo8 O14 73.93(14) . .
O27 Mo8 O19 157.32(15) . .
O33 Mo8 O10 94.26(18) . .
O33 Mo8 O14 165.92(16) . .
O33 Mo8 O19 98.96(18) . .
O33 Mo8 O22 104.75(19) . .
O33 Mo8 O27 99.55(18) . .
O6 Mo9 O14 72.92(13) . .
O16 Mo9 O6 160.08(16) . .
O16 Mo9 O14 87.28(16) . .
O16 Mo9 O24 92.54(17) . .
O16 Mo9 O27 95.40(17) . .
O24 Mo9 O6 83.52(16) . .
O24 Mo9 O14 84.33(15) . .
O25 Mo9 O6 95.56(18) . .
O25 Mo9 O14 167.90(17) . .
O25 Mo9 O16 104.34(19) . .
O25 Mo9 O24 98.27(19) . .
O25 Mo9 O27 100.78(19) . .
O27 Mo9 O6 81.62(16) . .
O27 Mo9 O14 74.35(14) . .
O27 Mo9 O24 156.82(16) . .
O3 Mo10 O2 74.74(14) . .
O3 Mo10 O8 72.96(16) . .
O8 Mo10 O2 85.21(14) . .
O11 Mo10 O2 74.38(15) . .
O11 Mo10 O3 135.39(16) . .
O11 Mo10 O8 73.11(15) . .
O31 Mo10 O2 172.81(18) . .
O31 Mo10 O3 102.80(18) . .
O31 Mo10 O8 87.61(17) . .
O31 Mo10 O11 103.82(19) . .
O31 Mo10 O34 102.1(2) . .
O34 Mo10 O2 85.03(17) . .
O34 Mo10 O3 103.0(2) . .
O34 Mo10 O8 170.13(17) . .
O34 Mo10 O11 105.6(2) . .
O14 Ge1 O9 111.45(17) . .
O14 Ge1 O17 106.91(17) . .
O14 Ge1 O36 106.85(17) . .
O17 Ge1 O9 110.16(17) . .
O36 Ge1 O9 109.85(16) . .
O36 Ge1 O17 111.56(17) . .
O1W Co1 O1 95.03(16) . 2_635
O1W Co1 O4 93.24(16) . 2_635
O1W Co1 O9 176.20(17) . .
O1W Co1 O16 89.91(16) . .
O1W Co1 O22 90.87(17) . .
O4 Co1 O1 87.51(15) 2_635 2_635
O9 Co1 O1 83.60(15) . 2_635
O9 Co1 O4 83.17(15) . 2_635
O16 Co1 O1 174.94(16) . 2_635
O16 Co1 O4 91.12(15) . 2_635
O16 Co1 O9 91.40(15) . .
O22 Co1 O1 90.61(16) . 2_635
O22 Co1 O4 175.61(16) . 2_635
O22 Co1 O9 92.69(15) . .
O22 Co1 O16 90.41(16) . .
O1 Co2 O9 91.54(15) 2_635 2_635
O4 Co2 O1 172.16(16) . 2_635
O4 Co2 O9 90.55(14) . .
O4 Co2 O9 82.72(15) . 2_635
O9 Co2 O1 83.32(15) . 2_635
O9 Co2 O9 81.63(15) . 2_635
O15 Co2 O1 93.17(16) . 2_635
O15 Co2 O4 92.20(16) . .
O15 Co2 O9 173.71(15) . 2_635
O15 Co2 O9 94.77(15) . .
O18 Co2 O1 91.70(15) 2_635 2_635
O18 Co2 O4 93.82(15) 2_635 .
O18 Co2 O9 92.07(15) 2_635 2_635
O18 Co2 O9 171.83(16) 2_635 .
O18 Co2 O15 91.96(16) 2_635 .
Mo3 O1 Co1 129.0(2) . 2_635
Mo3 O1 Co2 130.9(2) . 2_635
Co2 O1 Co1 96.06(15) 2_635 2_635
Co1 O1W H1WA 109.4 . .
Co1 O1W H1WB 127.5 . .
H1WA O1W H1WB 116.7 . .
Mo3 O2 Mo4 152.5(2) . .
Mo3 O2 Mo10 103.53(16) . .
Mo4 O2 Mo10 103.78(17) . .
Mo5 O3 Mo3 111.95(16) . .
Mo10 O3 Mo3 103.18(16) . .
Mo10 O3 Mo5 104.42(18) . .
Mo4 O4 Co1 128.5(2) . 2_635
Mo4 O4 Co2 131.8(2) . .
Co2 O4 Co1 97.01(15) . 2_635
Mo5 O5 Mo1 119.19(18) . .
Mo2 O6 Mo9 119.48(19) . .
Mo7 O7 Mo6 119.80(19) . .
Mo5 O8 Mo7 149.5(2) . .
Mo5 O8 Mo10 104.93(18) . .
Mo7 O8 Mo10 105.53(17) . .
Ge1 O9 Co1 119.72(19) . .
Ge1 O9 Co2 120.23(19) . .
Ge1 O9 Co2 120.11(18) . 2_635
Co1 O9 Co2 96.48(15) . 2_635
Co1 O9 Co2 96.58(14) . .
Co2 O9 Co2 98.37(15) . 2_635
Mo2 O10 Mo8 120.1(2) . .
Mo7 O11 Mo4 110.70(16) . .
Mo10 O11 Mo4 104.17(17) . .
Mo10 O11 Mo7 104.70(17) . .
Mo3 O13 Mo1 115.7(2) . .
Mo8 O14 Mo2 92.52(13) . .
Mo8 O14 Mo9 91.77(13) . .
Mo9 O14 Mo2 91.65(12) . .
Ge1 O14 Mo2 128.41(18) . .
Ge1 O14 Mo8 121.44(18) . .
Ge1 O14 Mo9 121.51(19) . .
Mo6 O15 Co2 139.9(2) . .
Mo9 O16 Co1 137.9(2) . .
Mo1 O17 Mo3 94.16(14) . .
Mo1 O17 Mo5 94.07(12) . .
Mo3 O17 Mo5 99.03(13) . .
Ge1 O17 Mo1 122.31(18) . .
Ge1 O17 Mo3 120.51(17) . .
Ge1 O17 Mo5 120.42(18) . .
Mo1 O18 Co2 142.9(2) . 2_635
Mo6 O19 Mo8 146.4(2) . .
Mo4 O20 Mo6 116.53(18) . .
Mo5 O21 Mo2 154.9(2) . .
Mo8 O22 Co1 138.5(2) . .
Mo7 O23 Mo2 153.5(2) . .
Mo1 O24 Mo9 144.8(2) . .
Mo9 O27 Mo8 117.28(19) . .
Mo4 O36 Mo7 98.98(13) . .
Mo6 O36 Mo4 94.28(13) . .
Mo6 O36 Mo7 93.10(13) . .
Ge1 O36 Mo4 120.69(18) . .
Ge1 O36 Mo6 122.36(18) . .
Ge1 O36 Mo7 120.84(17) . .
O2W Co3 O3W 88.9(2) . .
O2W Co3 N9 89.1(2) . .
O2W Co3 N6 177.0(2) . 2_756
O3W Co3 N6 92.5(2) . 2_756
O4W Co3 O2W 86.7(2) . .
O4W Co3 O3W 82.6(2) . .
O4W Co3 N9 98.2(2) . .
O4W Co3 N6 90.8(2) . 2_756
N9 Co3 O3W 177.8(2) . .
N9 Co3 N6 89.6(2) . 2_756
N1 Co3 O2W 88.5(2) . .
N1 Co3 O3W 88.97(19) . .
N1 Co3 O4W 170.4(2) . .
N1 Co3 N9 90.05(19) . .
N1 Co3 N6 94.23(19) . 2_756
N10 Co4 N10 180.0 2_756 .
N10 Co4 N2 89.93(18) . 2_756
N10 Co4 N2 90.07(18) 2_756 2_756
N10 Co4 N2 89.93(18) 2_756 .
N10 Co4 N2 90.07(18) . .
N5 Co4 N10 89.18(18) . 2_756
N5 Co4 N10 90.82(18) . .
N5 Co4 N10 89.18(18) 2_756 .
N5 Co4 N10 90.82(18) 2_756 2_756
N5 Co4 N5 180.0 2_756 .
N5 Co4 N2 90.87(19) 2_756 .
N5 Co4 N2 90.87(19) . 2_756
N5 Co4 N2 89.13(19) . .
N5 Co4 N2 89.13(19) 2_756 2_756
N2 Co4 N2 180.0 2_756 .
Co3 O2W H2WA 110.8 . .
Co3 O2W H2WB 110.2 . .
H2WA O2W H2WB 130.6 . .
Co3 O3W H3WA 110.7 . .
Co3 O3W H3WB 111.2 . .
H3WA O3W H3WB 102.8 . .
Co3 O4W H4WA 111.1 . .
Co3 O4W H4WB 109.7 . .
H4WA O4W H4WB 102.9 . .
C1 N3 N4 127.3(5) . .
C2 N3 N4 125.5(5) . .
C2 N3 C1 107.2(5) . .
N9 N10 Co4 126.3(4) . .
C6 N10 Co4 125.8(4) . .
C6 N10 N9 107.9(5) . .
N6 N5 Co4 127.1(4) . .
C3 N5 Co4 124.0(4) . .
C3 N5 N6 107.1(5) . .
N1 N2 Co4 122.7(3) . .
C2 N2 Co4 129.2(4) . .
C2 N2 N1 107.8(5) . .
N10 N9 Co3 122.7(4) . .
C5 N9 Co3 130.7(4) . .
C5 N9 N10 106.5(5) . .
C3 N7 N8 126.7(6) . .
C4 N7 N8 127.0(6) . .
C4 N7 C3 106.3(5) . .
N5 N6 Co3 121.8(4) . 2_756
C4 N6 Co3 131.2(5) . 2_756
C4 N6 N5 106.4(5) . .
N2 N1 Co3 127.5(3) . .
C1 N1 Co3 125.9(4) . .
C1 N1 N2 106.6(5) . .
C5 N11 N12 125.3(6) . .
C5 N11 C6 106.1(5) . .
C6 N11 N12 128.6(6) . .
N3 N4 H4A 120.0 . .
N3 N4 H4B 120.0 . .
H4A N4 H4B 120.0 . .
N7 N8 H8A 120.0 . .
N7 N8 H8B 120.0 . .
H8A N8 H8B 120.0 . .
N11 N12 H12A 120.0 . .
N11 N12 H12B 120.0 . .
H12A N12 H12B 120.0 . .
N5 C3 N7 110.0(6) . .
N5 C3 H3 125.0 . .
N7 C3 H3 125.0 . .
N9 C5 N11 110.6(6) . .
N9 C5 H5 124.7 . .
N11 C5 H5 124.7 . .
N3 C1 H1 125.1 . .
N1 C1 N3 109.9(5) . .
N1 C1 H1 125.1 . .
N3 C2 H2 125.8 . .
N2 C2 N3 108.4(5) . .
N2 C2 H2 125.8 . .
N7 C4 H4 124.9 . .
N6 C4 N7 110.2(6) . .
N6 C4 H4 124.9 . .
N10 C6 N11 108.9(6) . .
N10 C6 H6 125.5 . .
N11 C6 H6 125.5 . .
H5WA O5W H5WB 86.7 . .
H6WA O6W H6WB 96.7 . .
H7WA O7W H7WB 111.7 . .
H7WC O7WA H7WD 109.6 . .
H8WA O8W H8WB 107.8 . .
H9WA O9W H9WB 104.5 . .
H9WC O9WA H9WD 104.5 . .
H10A O10W H10B 104.5 . .

loop_
_geom_bond_atom_site_label_1
_geom_bond_atom_site_label_2
_geom_bond_distance
_geom_bond_site_symmetry_2
Mo1 O5 2.106(4) .
Mo1 O13 2.096(4) .
Mo1 O17 2.226(4) .
Mo1 O18 1.746(4) .
Mo1 O24 1.844(4) .
Mo1 O30 1.709(4) .
Mo2 O6 1.802(4) .
Mo2 O10 1.834(4) .
Mo2 O14 2.416(4) .
Mo2 O21 2.015(4) .
Mo2 O23 2.055(4) .
Mo2 O29 1.681(4) .
Mo3 O1 1.793(4) .
Mo3 O2 1.976(4) .
Mo3 O3 2.185(4) .
Mo3 O13 1.826(4) .
Mo3 O17 2.313(4) .
Mo3 O26 1.691(4) .
Mo4 O2 1.984(4) .
Mo4 O4 1.791(4) .
Mo4 O11 2.178(4) .
Mo4 O20 1.818(4) .
Mo4 O28 1.700(4) .
Mo4 O36 2.305(4) .
Mo5 O3 2.141(4) .
Mo5 O5 1.819(4) .
Mo5 O8 1.952(4) .
Mo5 O17 2.401(3) .
Mo5 O21 1.806(4) .
Mo5 O32 1.683(4) .
Mo6 O7 2.090(4) .
Mo6 O12 1.680(4) .
Mo6 O15 1.762(4) .
Mo6 O19 1.854(4) .
Mo6 O20 2.103(4) .
Mo6 O36 2.249(4) .
Mo7 O7 1.808(4) .
Mo7 O8 1.968(4) .
Mo7 O11 2.170(4) .
Mo7 O23 1.807(4) .
Mo7 O35 1.693(4) .
Mo7 O36 2.399(3) .
Mo8 O10 2.087(4) .
Mo8 O14 2.287(4) .
Mo8 O19 1.973(4) .
Mo8 O22 1.749(4) .
Mo8 O27 1.950(4) .
Mo8 O33 1.687(4) .
Mo9 O6 2.112(4) .
Mo9 O14 2.301(4) .
Mo9 O16 1.747(4) .
Mo9 O24 2.013(4) .
Mo9 O25 1.692(4) .
Mo9 O27 1.907(4) .
Mo10 O2 2.186(4) .
Mo10 O3 1.987(4) .
Mo10 O8 2.160(4) .
Mo10 O11 1.981(4) .
Mo10 O31 1.699(4) .
Mo10 O34 1.733(5) .
Ge1 O9 1.759(3) .
Ge1 O14 1.750(4) .
Ge1 O17 1.753(4) .
Ge1 O36 1.753(3) .
Co1 O1 2.114(4) 2_635
Co1 O1W 2.066(4) .
Co1 O4 2.113(4) 2_635
Co1 O9 2.097(4) .
Co1 O16 2.084(4) .
Co1 O22 2.075(4) .
Co2 O1 2.112(4) 2_635
Co2 O4 2.098(4) .
Co2 O9 2.131(4) 2_635
Co2 O9 2.111(4) .
Co2 O15 2.063(4) .
Co2 O18 2.046(4) 2_635
O1W H1WA 0.8543 .
O1W H1WB 0.8222 .
Co3 O2W 2.132(5) .
Co3 O3W 2.137(5) .
Co3 O4W 2.095(5) .
Co3 N9 2.136(5) .
Co3 N6 2.145(5) 2_756
Co3 N1 2.076(5) .
Co4 N10 2.146(5) 2_756
Co4 N10 2.146(5) .
Co4 N5 2.116(5) .
Co4 N5 2.116(5) 2_756
Co4 N2 2.148(5) 2_756
Co4 N2 2.148(5) .
O2W H2WA 0.8403 .
O2W H2WB 0.8658 .
O3W H3WA 0.8778 .
O3W H3WB 0.8786 .
O4W H4WA 0.8707 .
O4W H4WB 0.8702 .
N3 N4 1.412(7) .
N3 C1 1.342(7) .
N3 C2 1.336(8) .
N10 N9 1.380(7) .
N10 C6 1.310(8) .
N5 N6 1.391(7) .
N5 C3 1.299(8) .
N2 N1 1.377(7) .
N2 C2 1.321(8) .
N9 C5 1.302(8) .
N7 N8 1.416(7) .
N7 C3 1.337(8) .
N7 C4 1.337(9) .
N6 C4 1.304(8) .
N1 C1 1.303(7) .
N11 N12 1.409(7) .
N11 C5 1.340(9) .
N11 C6 1.352(8) .
N4 H4A 0.8800 .
N4 H4B 0.8800 .
N8 H8A 0.8800 .
N8 H8B 0.8800 .
N12 H12A 0.8800 .
N12 H12B 0.8800 .
C3 H3 0.9500 .
C5 H5 0.9500 .
C1 H1 0.9500 .
C2 H2 0.9500 .
C4 H4 0.9500 .
C6 H6 0.9500 .
O5W H5WA 0.8198 .
O5W H5WB 0.8961 .
O6W H6WA 0.8499 .
O6W H6WB 0.8427 .
O7W H7WA 0.7481 .
O7W H7WB 0.8397 .
O7WA H7WC 0.8502 .
O7WA H7WD 0.8853 .
O8W H8WA 0.8502 .
O8W H8WB 0.8731 .
O9W H9WA 0.8701 .
O9W H9WB 0.8701 .
O9WA H9WC 0.8697 .
O9WA H9WD 0.8700 .
O10W H10A 0.8699 .
O10W H10B 0.8701 .

loop_
_geom_hbond_atom_site_label_D
_geom_hbond_atom_site_label_H
_geom_hbond_atom_site_label_A
_geom_hbond_distance_DH
_geom_hbond_distance_HA
_geom_hbond_distance_DA
_geom_hbond_angle_DHA
_geom_hbond_site_symmetry_A
_geom_hbond_publ_flag
O1W H1WA O5W 0.85 1.79 2.595(7) 156.6 2_646 yes
O2W H2WB O7W 0.87 1.90 2.680(12) 149.8 . yes
O2W H2WB O7WA 0.87 1.86 2.703(16) 164.5 . yes
O5W H5WA O10 0.82 2.07 2.741(7) 139.3 1_565 yes
O6W H6WA O9W 0.85 1.99 2.82(3) 163.7 2_656 yes
O6W H6WA O9WA 0.85 1.85 2.70(5) 170.4 2_656 yes
O7W H7WA O3W 0.75 2.12 2.855(15) 167.7 2_757 yes
O7W H7WB O30 0.84 2.06 2.808(11) 148.5 1_666 yes
O7WA H7WC O20 0.85 2.04 2.822(13) 152.6 1_566 yes
O7WA H7WD O30 0.89 1.97 2.833(13) 164.2 1_666 yes
O9WA H9WD O8W 0.87 2.00 2.85(4) 165.4 1_565 yes

loop_
_geom_torsion_atom_site_label_1
_geom_torsion_atom_site_label_2
_geom_torsion_atom_site_label_3
_geom_torsion_atom_site_label_4
_geom_torsion
_geom_torsion_site_symmetry_1
_geom_torsion_site_symmetry_4
O1 Mo3 O13 Mo1 73.8(2) . .
O2 Mo3 O1 Co1 -42.2(3) . 2_635
O2 Mo3 O1 Co2 109.8(3) . 2_635
O2 Mo3 O13 Mo1 -33.5(4) . .
O2 Mo4 O4 Co1 45.1(2) . 2_635
O2 Mo4 O4 Co2 -111.9(3) . .
O2 Mo4 O20 Mo6 32.2(5) . .
O3 Mo3 O1 Co1 -80.9(5) . 2_635
O3 Mo3 O1 Co2 71.1(6) . 2_635
O3 Mo3 O13 Mo1 -87.7(2) . .
O3 Mo5 O5 Mo1 83.3(2) . .
O3 Mo5 O21 Mo2 4.6(9) . .
O4 Mo4 O20 Mo6 -73.2(2) . .
O5 Mo1 O18 Co2 7.4(7) . 2_635
O5 Mo1 O24 Mo9 -138.3(4) . .
O5 Mo5 O21 Mo2 121.8(5) . .
O6 Mo2 O10 Mo8 64.5(2) . .
O6 Mo9 O16 Co1 37.1(7) . .
O7 Mo6 O15 Co2 -16.5(7) . .
O7 Mo6 O19 Mo8 136.5(4) . .
O7 Mo7 O23 Mo2 -120.9(5) . .
O8 Mo5 O5 Mo1 25.0(5) . .
O8 Mo5 O21 Mo2 -29.3(5) . .
O8 Mo7 O7 Mo6 -26.5(5) . .
O8 Mo7 O23 Mo2 30.1(5) . .
O9 Ge1 O14 Mo2 -179.4(2) . .
O9 Ge1 O14 Mo8 57.2(2) . .
O9 Ge1 O14 Mo9 -57.5(2) . .
O9 Ge1 O17 Mo1 59.4(2) . .
O9 Ge1 O17 Mo3 -58.8(2) . .
O9 Ge1 O17 Mo5 177.33(18) . .
O9 Ge1 O36 Mo4 58.9(2) . .
O9 Ge1 O36 Mo6 -59.8(2) . .
O9 Ge1 O36 Mo7 -176.69(18) . .
O10 Mo2 O6 Mo9 -64.9(2) . .
O10 Mo8 O22 Co1 -25.3(7) . .
O11 Mo4 O4 Co1 82.8(5) . 2_635
O11 Mo4 O4 Co2 -74.2(5) . .
O11 Mo4 O20 Mo6 87.5(2) . .
O11 Mo7 O7 Mo6 -84.2(2) . .
O11 Mo7 O23 Mo2 -0.5(8) . .
O12 Mo6 O15 Co2 -153.0(3) . .
O12 Mo6 O19 Mo8 -130.1(4) . .
O13 Mo1 O18 Co2 53.8(4) . 2_635
O13 Mo1 O24 Mo9 -91.0(5) . .
O13 Mo3 O1 Co1 163.6(3) . 2_635
O13 Mo3 O1 Co2 -44.4(3) . 2_635
O14 Mo2 O6 Mo9 6.09(19) . .
O14 Mo2 O10 Mo8 -7.85(18) . .
O14 Mo8 O22 Co1 -24.9(3) . .
O14 Mo9 O16 Co1 30.8(3) . .
O14 Ge1 O9 Co1 0.5(3) . .
O14 Ge1 O9 Co2 119.3(2) . 2_635
O14 Ge1 O9 Co2 -118.5(2) . .
O14 Ge1 O17 Mo1 -61.9(2) . .
O14 Ge1 O17 Mo3 179.96(18) . .
O14 Ge1 O17 Mo5 56.1(2) . .
O14 Ge1 O36 Mo4 179.88(18) . .
O14 Ge1 O36 Mo6 61.3(2) . .
O14 Ge1 O36 Mo7 -55.7(2) . .
O15 Mo6 O19 Mo8 -22.8(4) . .
O17 Mo1 O18 Co2 -18.5(4) . 2_635
O17 Mo1 O24 Mo9 -66.3(4) . .
O17 Mo3 O1 Co1 -121.4(3) . 2_635
O17 Mo3 O1 Co2 30.5(3) . 2_635
O17 Mo3 O13 Mo1 -14.37(17) . .
O17 Mo5 O5 Mo1 11.82(18) . .
O17 Mo5 O21 Mo2 49.0(5) . .
O17 Ge1 O9 Co1 -118.0(2) . .
O17 Ge1 O9 Co2 123.0(2) . .
O17 Ge1 O9 Co2 0.8(3) . 2_635
O17 Ge1 O14 Mo2 -59.0(3) . .
O17 Ge1 O14 Mo8 177.59(18) . .
O17 Ge1 O14 Mo9 62.9(2) . .
O17 Ge1 O36 Mo4 -63.6(2) . .
O17 Ge1 O36 Mo6 177.79(18) . .
O17 Ge1 O36 Mo7 60.9(2) . .
O18 Mo1 O24 Mo9 19.9(4) . .
O19 Mo6 O15 Co2 100.4(3) . .
O19 Mo8 O22 Co1 -109.8(3) . .
O20 Mo4 O4 Co1 -160.7(2) . 2_635
O20 Mo4 O4 Co2 42.4(3) . .
O20 Mo6 O15 Co2 -57.6(3) . .
O20 Mo6 O19 Mo8 84.2(5) . .
O21 Mo2 O6 Mo9 90.3(2) . .
O21 Mo2 O10 Mo8 -37.3(5) . .
O21 Mo5 O5 Mo1 -76.1(2) . .
O23 Mo2 O6 Mo9 31.4(5) . .
O23 Mo2 O10 Mo8 -92.6(2) . .
O23 Mo7 O7 Mo6 75.5(2) . .
O24 Mo1 O18 Co2 -105.1(4) . 2_635
O24 Mo9 O16 Co1 115.0(3) . .
O25 Mo9 O16 Co1 -145.8(3) . .
O26 Mo3 O1 Co1 59.3(3) . 2_635
O26 Mo3 O1 Co2 -148.7(3) . 2_635
O26 Mo3 O13 Mo1 -179.1(2) . .
O27 Mo8 O22 Co1 48.9(3) . .
O27 Mo9 O16 Co1 -43.2(3) . .
O28 Mo4 O4 Co1 -54.3(3) . 2_635
O28 Mo4 O4 Co2 148.7(3) . .
O28 Mo4 O20 Mo6 -179.5(2) . .
O29 Mo2 O6 Mo9 -168.5(2) . .
O29 Mo2 O10 Mo8 170.1(2) . .
O30 Mo1 O18 Co2 147.8(4) . 2_635
O30 Mo1 O24 Mo9 127.5(4) . .
O32 Mo5 O5 Mo1 176.2(2) . .
O32 Mo5 O21 Mo2 -130.6(5) . .
O33 Mo8 O22 Co1 149.6(3) . .
O35 Mo7 O7 Mo6 -176.9(2) . .
O35 Mo7 O23 Mo2 132.1(5) . .
O36 Mo4 O4 Co1 124.5(2) . 2_635
O36 Mo4 O4 Co2 -32.5(3) . .
O36 Mo4 O20 Mo6 13.73(17) . .
O36 Mo6 O15 Co2 13.9(3) . .
O36 Mo6 O19 Mo8 64.7(4) . .
O36 Mo7 O7 Mo6 -12.79(19) . .
O36 Mo7 O23 Mo2 -47.9(5) . .
O36 Ge1 O9 Co1 118.8(2) . .
O36 Ge1 O9 Co2 -122.5(2) . 2_635
O36 Ge1 O9 Co2 -0.3(3) . .
O36 Ge1 O14 Mo2 60.5(3) . .
O36 Ge1 O14 Mo8 -62.9(2) . .
O36 Ge1 O14 Mo9 -177.52(18) . .
O36 Ge1 O17 Mo1 -178.35(18) . .
O36 Ge1 O17 Mo3 63.5(2) . .
O36 Ge1 O17 Mo5 -60.4(2) . .
Co3 N9 C5 N11 176.9(4) . .
Co3 N6 C4 N7 171.0(4) 2_756 .
Co3 N1 C1 N3 178.3(4) . .
Co4 N10 N9 Co3 0.7(6) . .
Co4 N10 N9 C5 178.8(4) . .
Co4 N10 C6 N11 -178.6(4) . .
Co4 N5 N6 Co3 -7.3(6) . 2_756
Co4 N5 N6 C4 164.1(4) . .
Co4 N5 C3 N7 -164.8(4) . .
Co4 N2 N1 Co3 -4.6(6) . .
Co4 N2 N1 C1 174.8(4) . .
Co4 N2 C2 N3 -173.1(4) . .
N10 N9 C5 N11 -1.0(7) . .
N5 N6 C4 N7 0.8(7) . .
N2 N1 C1 N3 -1.2(6) . .
N9 N10 C6 N11 -1.0(7) . .
N6 N5 C3 N7 1.0(7) . .
N1 N2 C2 N3 1.5(6) . .
N4 N3 C1 N1 -178.8(5) . .
N4 N3 C2 N2 178.7(5) . .
N8 N7 C3 N5 177.7(5) . .
N8 N7 C4 N6 -178.4(6) . .
N12 N11 C5 N9 -178.4(6) . .
N12 N11 C6 N10 179.1(6) . .
C3 N5 N6 Co3 -172.4(4) . 2_756
C3 N5 N6 C4 -1.1(7) . .
C3 N7 C4 N6 -0.2(7) . .
C5 N11 C6 N10 0.4(7) . .
C1 N3 C2 N2 -2.2(7) . .
C2 N3 C1 N1 2.1(7) . .
C2 N2 N1 Co3 -179.6(4) . .
C2 N2 N1 C1 -0.2(6) . .
C4 N7 C3 N5 -0.5(7) . .
C6 N10 N9 Co3 -176.9(4) . .
C6 N10 N9 C5 1.2(6) . .
C6 N11 C5 N9 0.4(7) . .
